data_4324193
loop_
_publ_author_name
'In Chung'
'Mercouri G. Kanatzidis'

_publ_section_title
;
 Stabilization of Sn2+ in K10Sn3(P2Se6)4 and Cs2SnP2Se6 Derived from a
 Basic Flux
;
_journal_name_full 'Inorganic Chemistry'
_journal_page_first 412
_journal_page_last 414
_journal_paper_doi 10.1021/ic101140r
_journal_volume 50
_journal_year 2011
_chemical_formula_sum 'Cs2 P2 Se6 Sn'
_chemical_formula_weight 920.21
_chemical_name_systematic
; 
 ? 
;
_space_group_IT_number 14
_symmetry_cell_setting monoclinic
_symmetry_space_group_name_Hall '-P 2ybc'
_symmetry_space_group_name_H-M 'P 1 21/c 1'
_atom_sites_solution_hydrogens none
_atom_sites_solution_primary direct
_atom_sites_solution_secondary difmap
_audit_creation_method SHELXL-97
_cell_angle_alpha 90.00
_cell_angle_beta 94.463(3)
_cell_angle_gamma 90.00
_cell_formula_units_Z 4
_cell_length_a 10.1160(4)
_cell_length_b 12.7867(5)
_cell_length_c 11.0828(5)
_cell_measurement_temperature 100(2)
_cell_measurement_theta_max 28.91
_cell_measurement_theta_min 1.6
_cell_volume 1429.22(10)
_computing_cell_refinement X-Area
_computing_data_collection X-Area
_computing_data_reduction X-Area
_computing_molecular_graphics CrystalMaker
_computing_structure_refinement 'SHELXL-97 (Sheldrick, 1997)'
_computing_structure_solution 'SHELXS-97 (Sheldrick, 1990)'
_diffrn_ambient_temperature 100(2)
_diffrn_measured_fraction_theta_full 1.000
_diffrn_measured_fraction_theta_max 1.000
_diffrn_radiation_monochromator graphite
_diffrn_radiation_source 'fine-focus sealed tube'
_diffrn_radiation_type MoK\a
_diffrn_radiation_wavelength 0.71073
_diffrn_reflns_av_R_equivalents 0.0670
_diffrn_reflns_av_sigmaI/netI 0.0505
_diffrn_reflns_limit_h_max 12
_diffrn_reflns_limit_h_min -12
_diffrn_reflns_limit_k_max 16
_diffrn_reflns_limit_k_min -16
_diffrn_reflns_limit_l_max 13
_diffrn_reflns_limit_l_min -13
_diffrn_reflns_number 10599
_diffrn_reflns_theta_full 26.49
_diffrn_reflns_theta_max 26.49
_diffrn_reflns_theta_min 2.02
_exptl_absorpt_coefficient_mu 22.264
_exptl_absorpt_correction_T_max 0.8660
_exptl_absorpt_correction_T_min 0.5420
_exptl_absorpt_correction_type numerical
_exptl_crystal_colour Orange
_exptl_crystal_density_diffrn 4.277
_exptl_crystal_description Plate
_exptl_crystal_F_000 1576
_exptl_crystal_size_max 0.088
_exptl_crystal_size_mid 0.019
_exptl_crystal_size_min 0.008
_refine_diff_density_max 1.161
_refine_diff_density_min -1.153
_refine_diff_density_rms 0.270
_refine_ls_extinction_method none
_refine_ls_goodness_of_fit_ref 1.123
_refine_ls_hydrogen_treatment none
_refine_ls_matrix_type full
_refine_ls_number_parameters 112
_refine_ls_number_reflns 2955
_refine_ls_number_restraints 0
_refine_ls_restrained_S_all 1.123
_refine_ls_R_factor_all 0.0650
_refine_ls_R_factor_gt 0.0438
_refine_ls_shift/su_max 0.001
_refine_ls_shift/su_mean 0.000
_refine_ls_structure_factor_coef Fsqd
_refine_ls_weighting_details 'calc w=1/[\s^2^(Fo^2^)+(0.0228P)^2^+14.3587P] where P=(Fo^2^+2Fc^2^)/3'
_refine_ls_weighting_scheme calc
_refine_ls_wR_factor_gt 0.0764
_refine_ls_wR_factor_ref 0.0812
_reflns_number_gt 2351
_reflns_number_total 2955
_reflns_threshold_expression >2sigma(I)
_cod_data_source_file ic101140r_si_002_2.cif
_cod_data_source_block in3197as
_cod_database_code 4324193

loop_
_symmetry_equiv_pos_as_xyz
'x, y, z'
'-x, y+1/2, -z+1/2'
'-x, -y, -z'
'x, -y-1/2, z-1/2'

loop_
_atom_site_label
_atom_site_type_symbol
_atom_site_fract_x
_atom_site_fract_y
_atom_site_fract_z
_atom_site_U_iso_or_equiv
_atom_site_adp_type
_atom_site_occupancy
_atom_site_symmetry_multiplicity
_atom_site_calc_flag
_atom_site_refinement_flags
Cs1 Cs 0.6602(6) 0.34400(15) 0.1606(5) 0.0213(6) Uani 0.92(3) 1 d P
Cs1A Cs 0.632(4) 0.3391(16) 0.136(4) 0.0213(6) Uani 0.08(3) 1 d P
Cs2 Cs 1.11142(7) 0.16384(5) 0.10007(6) 0.02290(16) Uani 1 1 d .
Sn Sn 0.28357(7) 0.47687(6) 0.22586(7) 0.01917(17) Uani 1 1 d .
Se1 Se 1.00282(10) 0.41891(8) 0.22788(9) 0.0169(2) Uani 1 1 d .
Se2 Se 0.85312(11) 0.34846(8) -0.11474(10) 0.0209(2) Uani 1 1 d .
Se3 Se 0.79006(10) 0.61260(8) 0.06891(10) 0.0193(2) Uani 1 1 d .
Se4 Se 0.74940(10) 0.06661(8) 0.05160(10) 0.0186(2) Uani 1 1 d .
Se5 Se 0.45818(11) 0.09399(8) 0.21322(9) 0.0192(2) Uani 1 1 d .
Se6 Se 0.4551(2) 0.19583(11) -0.09123(14) 0.0200(4) Uani 0.944(7) 1 d P
Se6A Se 0.400(4) 0.176(2) -0.114(2) 0.0200(4) Uani 0.056(7) 1 d P
P1 P 1.0184(3) 0.0401(2) 0.4128(2) 0.0150(5) Uani 1 1 d .
P2 P 0.5306(3) 0.0790(2) 0.0345(3) 0.0136(6) Uani 0.928(6) 1 d P
P2A P 0.414(3) 0.046(3) 0.014(3) 0.0136(6) Uani 0.072(6) 1 d P

loop_
_atom_site_aniso_label
_atom_site_aniso_U_11
_atom_site_aniso_U_22
_atom_site_aniso_U_33
_atom_site_aniso_U_23
_atom_site_aniso_U_13
_atom_site_aniso_U_12
Cs1 0.0185(12) 0.0168(4) 0.0291(11) -0.0030(5) 0.0048(10) -0.0040(5)
Cs1A 0.0185(12) 0.0168(4) 0.0291(11) -0.0030(5) 0.0048(10) -0.0040(5)
Cs2 0.0279(4) 0.0162(3) 0.0246(4) 0.0023(3) 0.0017(3) 0.0009(3)
Sn 0.0172(3) 0.0218(4) 0.0177(4) -0.0006(3) -0.0042(3) 0.0003(3)
Se1 0.0205(5) 0.0149(5) 0.0150(5) 0.0030(4) -0.0004(4) 0.0009(4)
Se2 0.0252(5) 0.0175(5) 0.0191(5) 0.0001(4) -0.0036(4) -0.0073(4)
Se3 0.0175(5) 0.0195(5) 0.0209(5) 0.0032(4) 0.0019(4) 0.0051(4)
Se4 0.0136(5) 0.0191(5) 0.0225(6) -0.0012(4) -0.0017(4) -0.0014(4)
Se5 0.0252(6) 0.0156(5) 0.0173(5) -0.0031(4) 0.0043(4) -0.0009(4)
Se6 0.0262(11) 0.0139(6) 0.0194(6) 0.0017(5) -0.0012(7) 0.0052(6)
Se6A 0.0262(11) 0.0139(6) 0.0194(6) 0.0017(5) -0.0012(7) 0.0052(6)
P1 0.0166(12) 0.0132(12) 0.0151(13) -0.0001(10) -0.0002(10) -0.0017(10)
P2 0.0153(13) 0.0115(13) 0.0137(13) -0.0011(10) -0.0001(10) 0.0007(10)
P2A 0.0153(13) 0.0115(13) 0.0137(13) -0.0011(10) -0.0001(10) 0.0007(10)

loop_
_atom_type_symbol
_atom_type_description
_atom_type_scat_dispersion_real
_atom_type_scat_dispersion_imag
_atom_type_scat_source
P P 0.1023 0.0942 'International Tables Vol C Tables 4.2.6.8 and 6.1.1.4'
Se Se -0.0929 2.2259 'International Tables Vol C Tables 4.2.6.8 and 6.1.1.4'
Sn Sn -0.6537 1.4246 'International Tables Vol C Tables 4.2.6.8 and 6.1.1.4'
Cs Cs -0.3680 2.1192 'International Tables Vol C Tables 4.2.6.8 and 6.1.1.4'

loop_
_geom_angle_atom_site_label_1
_geom_angle_atom_site_label_2
_geom_angle_atom_site_label_3
_geom_angle
_geom_angle_site_symmetry_1
_geom_angle_site_symmetry_3
Se6 Cs1 Se1 118.6(2) 4_566 .
Se6 Cs1 Se5 67.30(4) 4_566 2_655
Se1 Cs1 Se5 91.50(13) . 2_655
Se6 Cs1 Se2 171.68(16) 4_566 .
Se1 Cs1 Se2 67.21(6) . .
Se5 Cs1 Se2 119.72(4) 2_655 .
Se6 Cs1 Se6A 9.8(6) 4_566 4_566
Se1 Cs1 Se6A 126.1(5) . 4_566
Se5 Cs1 Se6A 63.2(4) 2_655 4_566
Se2 Cs1 Se6A 166.7(6) . 4_566
Se6 Cs1 Se3 123.81(8) 4_566 .
Se1 Cs1 Se3 58.40(7) . .
Se5 Cs1 Se3 57.22(4) 2_655 .
Se2 Cs1 Se3 63.94(3) . .
Se6A Cs1 Se3 120.4(4) 4_566 .
Se6 Cs1 Se6 100.02(14) 4_566 .
Se1 Cs1 Se6 137.27(6) . .
Se5 Cs1 Se6 121.64(17) 2_655 .
Se2 Cs1 Se6 72.69(11) . .
Se6A Cs1 Se6 94.6(5) 4_566 .
Se3 Cs1 Se6 115.15(14) . .
Se6 Cs1 P2 87.29(8) 4_566 .
Se1 Cs1 P2 126.92(8) . .
Se5 Cs1 P2 141.29(17) 2_655 .
Se2 Cs1 P2 84.39(10) . .
Se6A Cs1 P2 86.8(3) 4_566 .
Se3 Cs1 P2 143.46(16) . .
Se6 Cs1 P2 32.32(7) . .
Se6 Cs1 Se5 54.95(4) 4_566 .
Se1 Cs1 Se5 134.24(13) . .
Se5 Cs1 Se5 117.66(6) 2_655 .
Se2 Cs1 Se5 116.79(12) . .
Se6A Cs1 Se5 55.9(3) 4_566 .
Se3 Cs1 Se5 167.3(2) . .
Se6 Cs1 Se5 55.94(9) . .
P2 Cs1 Se5 32.71(6) . .
Se6 Cs1 Se4 105.66(5) 4_566 .
Se1 Cs1 Se4 93.67(9) . .
Se5 Cs1 Se4 172.73(7) 2_655 .
Se2 Cs1 Se4 67.15(4) . .
Se6A Cs1 Se4 109.6(4) 4_566 .
Se3 Cs1 Se4 130.01(4) . .
Se6 Cs1 Se4 56.53(8) . .
P2 Cs1 Se4 33.25(5) . .
Se5 Cs1 Se4 55.14(5) . .
Se6 Cs1 Se2 73.38(8) 4_566 4_566
Se1 Cs1 Se2 67.22(12) . 4_566
Se5 Cs1 Se2 117.37(17) 2_655 4_566
Se2 Cs1 Se2 105.19(9) . 4_566
Se6A Cs1 Se2 82.9(6) 4_566 4_566
Se3 Cs1 Se2 124.5(2) . 4_566
Se6 Cs1 Se2 111.49(6) . 4_566
P2 Cs1 Se2 79.43(5) . 4_566
Se5 Cs1 Se2 68.09(4) . 4_566
Se4 Cs1 Se2 60.40(4) . 4_566
Se6 Cs1 P1 136.52(18) 4_566 2_755
Se1 Cs1 P1 31.26(5) . 2_755
Se5 Cs1 P1 80.67(8) 2_655 2_755
Se2 Cs1 P1 51.57(5) . 2_755
Se6A Cs1 P1 138.9(4) 4_566 2_755
Se3 Cs1 P1 30.28(5) . 2_755
Se6 Cs1 P1 122.10(10) . 2_755
P2 Cs1 P1 134.05(7) . 2_755
Se5 Cs1 P1 160.42(8) . 2_755
Se4 Cs1 P1 106.33(7) . 2_755
Se2 Cs1 P1 98.18(16) 4_566 2_755
Se6 Cs1A P2 34.9(4) . .
Se6 Cs1A Se6 105.9(9) . 4_566
P2 Cs1A Se6 89.9(5) . 4_566
Se6 Cs1A Se2 77.3(7) . .
P2 Cs1A Se2 88.3(6) . .
Se6 Cs1A Se2 170.9(12) 4_566 .
Se6 Cs1A Se5 59.9(6) . .
P2 Cs1A Se5 34.3(3) . .
Se6 Cs1A Se5 55.8(3) 4_566 .
Se2 Cs1A Se5 121.5(7) . .
Se6 Cs1A Se6A 100.7(10) . 4_566
P2 Cs1A Se6A 90.1(7) . 4_566
Se6 Cs1A Se6A 9.9(6) 4_566 4_566
Se2 Cs1A Se6A 178.1(15) . 4_566
Se5 Cs1A Se6A 57.0(5) . 4_566
Se6 Cs1A Se5 129.6(12) . 2_655
P2 Cs1A Se5 147.9(9) . 2_655
Se6 Cs1A Se5 65.9(4) 4_566 2_655
Se2 Cs1A Se5 118.8(5) . 2_655
Se5 Cs1A Se5 119.0(5) . 2_655
Se6A Cs1A Se5 62.5(5) 4_566 2_655
Se6 Cs1A Se4 59.8(5) . .
P2 Cs1A Se4 34.4(2) . .
Se6 Cs1A Se4 105.8(5) 4_566 .
Se2 Cs1A Se4 68.2(3) . .
Se5 Cs1A Se4 56.6(3) . .
Se6A Cs1A Se4 110.8(6) 4_566 .
Se5 Cs1A Se4 168.1(13) 2_655 .
Se6 Cs1A Se3 121.4(10) . .
P2 Cs1A Se3 149.6(9) . .
Se6 Cs1A Se3 119.8(8) 4_566 .
Se2 Cs1A Se3 63.4(3) . .
Se5 Cs1A Se3 174.6(6) . .
Se6A Cs1A Se3 118.0(7) 4_566 .
Se5 Cs1A Se3 55.8(3) 2_655 .
Se4 Cs1A Se3 128.7(6) . .
Se6 Cs1A Se1 138.2(6) . .
P2 Cs1A Se1 123.9(7) . .
Se6 Cs1A Se1 109.6(12) 4_566 .
Se2 Cs1A Se1 64.4(5) . .
Se5 Cs1A Se1 128.0(10) . .
Se6A Cs1A Se1 117.4(13) 4_566 .
Se5 Cs1A Se1 85.5(9) 2_655 .
Se4 Cs1A Se1 89.6(7) . .
Se3 Cs1A Se1 55.1(5) . .
Se6 Cs1A Se6A 4.6(4) . .
P2 Cs1A Se6A 35.5(5) . .
Se6 Cs1A Se6A 101.9(9) 4_566 .
Se2 Cs1A Se6A 81.6(9) . .
Se5 Cs1A Se6A 57.8(7) . .
Se6A Cs1A Se6A 96.4(11) 4_566 .
Se5 Cs1A Se6A 126.2(11) 2_655 .
Se4 Cs1A Se6A 62.6(7) . .
Se3 Cs1A Se6A 123.1(10) . .
Se1 Cs1A Se6A 142.8(7) . .
Se6 Cs1A Sn 89.8(10) . .
P2 Cs1A Sn 103.8(9) . .
Se6 Cs1A Sn 51.0(3) 4_566 .
Se2 Cs1A Sn 138.0(10) . .
Se5 Cs1A Sn 82.8(6) . .
Se6A Cs1A Sn 41.6(7) 4_566 .
Se5 Cs1A Sn 44.8(2) 2_655 .
Se4 Cs1A Sn 137.2(10) . .
Se3 Cs1A Sn 91.9(4) . .
Se1 Cs1A Sn 129.8(9) . .
Se6A Cs1A Sn 85.6(10) . .
Se3 Cs2 P2A 85.4(6) 3_765 1_655
Se3 Cs2 Se4 105.30(3) 3_765 3_755
P2A Cs2 Se4 36.0(6) 1_655 3_755
Se3 Cs2 Se5 94.22(3) 3_765 1_655
P2A Cs2 Se5 36.4(6) 1_655 1_655
Se4 Cs2 Se5 65.46(3) 3_755 1_655
Se3 Cs2 Se1 66.89(3) 3_765 .
P2A Cs2 Se1 137.9(6) 1_655 .
Se4 Cs2 Se1 171.94(3) 3_755 .
Se5 Cs2 Se1 112.04(3) 1_655 .
Se3 Cs2 Se3 125.40(3) 3_765 2_745
P2A Cs2 Se3 91.1(6) 1_655 2_745
Se4 Cs2 Se3 102.73(3) 3_755 2_745
Se5 Cs2 Se3 57.60(2) 1_655 2_745
Se1 Cs2 Se3 81.22(3) . 2_745
Se3 Cs2 Se4 118.73(3) 3_765 .
P2A Cs2 Se4 130.1(6) 1_655 .
Se4 Cs2 Se4 94.02(3) 3_755 .
Se5 Cs2 Se4 145.44(3) 1_655 .
Se1 Cs2 Se4 91.72(3) . .
Se3 Cs2 Se4 104.73(3) 2_745 .
Se3 Cs2 Se1 177.90(3) 3_765 2_745
P2A Cs2 Se1 94.8(6) 1_655 2_745
Se4 Cs2 Se1 73.81(3) 3_755 2_745
Se5 Cs2 Se1 87.13(3) 1_655 2_745
Se1 Cs2 Se1 114.067(18) . 2_745
Se3 Cs2 Se1 56.70(2) 2_745 2_745
Se4 Cs2 Se1 59.64(2) . 2_745
Se3 Cs2 Se6A 53.2(3) 3_765 1_655
P2A Cs2 Se6A 33.6(7) 1_655 1_655
Se4 Cs2 Se6A 55.3(4) 3_755 1_655
Se5 Cs2 Se6A 59.3(5) 1_655 1_655
Se1 Cs2 Se6A 116.7(4) . 1_655
Se3 Cs2 Se6A 116.4(5) 2_745 1_655
Se4 Cs2 Se6A 132.2(6) . 1_655
Se1 Cs2 Se6A 126.5(3) 2_745 1_655
Se3 Cs2 P1 149.37(5) 3_765 .
P2A Cs2 P1 109.0(6) 1_655 .
Se4 Cs2 P1 101.62(4) 3_755 .
Se5 Cs2 P1 83.82(4) 1_655 .
Se1 Cs2 P1 85.47(4) . .
Se3 Cs2 P1 31.87(4) 2_745 .
Se4 Cs2 P1 73.04(4) . .
Se1 Cs2 P1 32.36(4) 2_745 .
Se6A Cs2 P1 141.5(4) 1_655 .
Se3 Cs2 Se2 55.62(2) 3_765 .
P2A Cs2 Se2 126.7(6) 1_655 .
Se4 Cs2 Se2 115.86(3) 3_755 .
Se5 Cs2 Se2 149.70(3) 1_655 .
Se1 Cs2 Se2 62.02(2) . .
Se3 Cs2 Se2 139.83(3) 2_745 .
Se4 Cs2 Se2 63.52(2) . .
Se1 Cs2 Se2 122.92(3) 2_745 .
Se6A Cs2 Se2 95.4(4) 1_655 .
P1 Cs2 Se2 123.06(4) . .
Se3 Cs2 Se6 52.48(2) 3_765 1_655
P2A Cs2 Se6 32.9(6) 1_655 1_655
Se4 Cs2 Se6 59.72(3) 3_755 1_655
Se5 Cs2 Se6 53.51(3) 1_655 1_655
Se1 Cs2 Se6 112.40(3) . 1_655
Se3 Cs2 Se6 109.75(4) 2_745 1_655
Se4 Cs2 Se6 140.19(4) . 1_655
Se1 Cs2 Se6 127.65(3) 2_745 1_655
Se6A Cs2 Se6 7.9(6) 1_655 1_655
P1 Cs2 Se6 137.09(5) . 1_655
Se2 Cs2 Se6 99.40(3) . 1_655
Se4 Sn Se6A 78.6(5) 2_655 4_566
Se4 Sn Se2 88.40(4) 2_655 3_665
Se6A Sn Se2 166.8(5) 4_566 3_665
Se4 Sn Se1 85.07(3) 2_655 1_455
Se6A Sn Se1 100.1(6) 4_566 1_455
Se2 Sn Se1 76.38(3) 3_665 1_455
Se4 Sn Se5 76.04(3) 2_655 2_655
Se6A Sn Se5 83.9(6) 4_566 2_655
Se2 Sn Se5 95.13(4) 3_665 2_655
Se1 Sn Se5 159.56(4) 1_455 2_655
Se4 Sn Cs1A 123.8(7) 2_655 .
Se6A Sn Cs1A 62.3(7) 4_566 .
Se2 Sn Cs1A 128.6(4) 3_665 .
Se1 Sn Cs1A 137.6(5) 1_455 .
Se5 Sn Cs1A 61.9(6) 2_655 .
Se4 Sn Cs1 119.08(10) 2_655 .
Se6A Sn Cs1 60.0(6) 4_566 .
Se2 Sn Cs1 130.13(5) 3_665 .
Se1 Sn Cs1 140.75(7) 1_455 .
Se5 Sn Cs1 58.19(8) 2_655 .
Cs1A Sn Cs1 4.7(6) . .
Se4 Sn Cs2 124.74(3) 2_655 1_455
Se6A Sn Cs2 73.3(5) 4_566 1_455
Se2 Sn Cs2 113.32(3) 3_665 1_455
Se1 Sn Cs2 55.38(2) 1_455 1_455
Se5 Sn Cs2 143.56(3) 2_655 1_455
Cs1A Sn Cs2 82.2(5) . 1_455
Cs1 Sn Cs2 85.61(7) . 1_455
P1 Se1 Sn 81.83(7) 2_755 1_655
P1 Se1 Cs1 90.06(9) 2_755 .
Sn Se1 Cs1 167.65(8) 1_655 .
P1 Se1 Cs2 111.12(8) 2_755 .
Sn Se1 Cs2 84.54(3) 1_655 .
Cs1 Se1 Cs2 89.77(4) . .
P1 Se1 Cs2 76.32(7) 2_755 2_755
Sn Se1 Cs2 97.18(3) 1_655 2_755
Cs1 Se1 Cs2 89.88(5) . 2_755
Cs2 Se1 Cs2 172.55(3) . 2_755
P1 Se1 Cs1A 87.8(4) 2_755 .
Sn Se1 Cs1A 164.6(5) 1_655 .
Cs1 Se1 Cs1A 3.0(4) . .
Cs2 Se1 Cs1A 88.7(3) . .
Cs2 Se1 Cs1A 91.3(3) 2_755 .
P1 Se1 Cs2 148.72(8) 2_755 4_566
Sn Se1 Cs2 83.96(3) 1_655 4_566
Cs1 Se1 Cs2 107.50(8) . 4_566
Cs2 Se1 Cs2 95.01(2) . 4_566
Cs2 Se1 Cs2 78.00(2) 2_755 4_566
Cs1A Se1 Cs2 110.4(5) . 4_566
P1 Se2 Sn 83.72(7) 4_565 3_665
P1 Se2 Cs1A 114.4(7) 4_565 .
Sn Se2 Cs1A 92.8(5) 3_665 .
P1 Se2 Cs1 109.58(13) 4_565 .
Sn Se2 Cs1 95.60(7) 3_665 .
Cs1A Se2 Cs1 5.8(7) . .
P1 Se2 Cs1 146.28(8) 4_565 4_565
Sn Se2 Cs1 90.95(9) 3_665 4_565
Cs1A Se2 Cs1 99.1(7) . 4_565
Cs1 Se2 Cs1 104.06(11) . 4_565
P1 Se2 Cs2 81.40(7) 4_565 .
Sn Se2 Cs2 163.34(4) 3_665 .
Cs1A Se2 Cs2 86.6(6) . .
Cs1 Se2 Cs2 82.44(9) . .
Cs1 Se2 Cs2 105.60(9) 4_565 .
P1 Se2 Cs1A 145.7(3) 4_565 4_565
Sn Se2 Cs1A 87.0(5) 3_665 4_565
Cs1A Se2 Cs1A 99.0(8) . 4_565
Cs1 Se2 Cs1A 104.1(3) . 4_565
Cs1 Se2 Cs1A 3.9(5) 4_565 4_565
Cs2 Se2 Cs1A 109.5(5) . 4_565
P1 Se2 Cs2 67.87(7) 4_565 4_565
Sn Se2 Cs2 90.76(3) 3_665 4_565
Cs1A Se2 Cs2 176.0(3) . 4_565
Cs1 Se2 Cs2 172.87(11) . 4_565
Cs1 Se2 Cs2 78.98(3) 4_565 4_565
Cs2 Se2 Cs2 90.54(3) . 4_565
Cs1A Se2 Cs2 79.4(3) 4_565 4_565
P1 Se3 Cs2 96.19(8) 2_755 3_765
P1 Se3 Cs2 79.35(8) 2_755 2_755
Cs2 Se3 Cs2 107.71(3) 3_765 2_755
P1 Se3 Cs1 85.04(11) 2_755 .
Cs2 Se3 Cs1 164.04(10) 3_765 .
Cs2 Se3 Cs1 88.18(11) 2_755 .
P1 Se3 Cs1A 88.5(5) 2_755 .
Cs2 Se3 Cs1A 159.4(7) 3_765 .
Cs2 Se3 Cs1A 92.9(7) 2_755 .
Cs1 Se3 Cs1A 5.4(6) . .
P2 Se4 P2A 47.1(9) . 3_655
P2 Se4 Sn 85.22(8) . 2_645
P2A Se4 Sn 83.6(9) 3_655 2_645
P2 Se4 Cs2 115.40(8) . 3_755
P2A Se4 Cs2 69.1(9) 3_655 3_755
Sn Se4 Cs2 98.65(3) 2_645 3_755
P2 Se4 Cs1A 68.2(7) . .
P2A Se4 Cs1A 115.3(11) 3_655 .
Sn Se4 Cs1A 95.7(5) 2_645 .
Cs2 Se4 Cs1A 165.5(4) 3_755 .
P2 Se4 Cs2 156.88(8) . .
P2A Se4 Cs2 155.1(9) 3_655 .
Sn Se4 Cs2 100.86(3) 2_645 .
Cs2 Se4 Cs2 85.98(3) 3_755 .
Cs1A Se4 Cs2 88.9(6) . .
P2 Se4 Cs1 72.88(12) . .
P2A Se4 Cs1 120.0(9) 3_655 .
Sn Se4 Cs1 93.13(6) 2_645 .
Cs2 Se4 Cs1 166.03(4) 3_755 .
Cs1A Se4 Cs1 5.6(7) . .
Cs2 Se4 Cs1 84.46(10) . .
P2 Se5 P2A 32.5(9) . .
P2 Se5 Sn 79.29(8) . 2_645
P2A Se5 Sn 100.5(9) . 2_645
P2 Se5 Cs1 114.06(9) . 2_645
P2A Se5 Cs1 95.0(9) . 2_645
Sn Se5 Cs1 77.86(10) 2_645 2_645
P2 Se5 Cs1A 70.5(5) . .
P2A Se5 Cs1A 93.7(11) . .
Sn Se5 Cs1A 93.0(6) 2_645 .
Cs1 Se5 Cs1A 168.3(7) 2_645 .
P2 Se5 Cs2 95.13(8) . 1_455
P2A Se5 Cs2 68.5(9) . 1_455
Sn Se5 Cs2 163.54(4) 2_645 1_455
Cs1 Se5 Cs2 90.59(12) 2_645 1_455
Cs1A Se5 Cs2 99.8(7) . 1_455
P2 Se5 Cs1A 115.7(4) . 2_645
P2A Se5 Cs1A 99.0(11) . 2_645
Sn Se5 Cs1A 73.3(6) 2_645 2_645
Cs1 Se5 Cs1A 5.6(7) 2_645 2_645
Cs1A Se5 Cs1A 162.71(6) . 2_645
Cs2 Se5 Cs1A 95.7(7) 1_455 2_645
P2 Se5 Cs1 73.47(10) . .
P2A Se5 Cs1 98.2(9) . .
Sn Se5 Cs1 89.18(8) 2_645 .
Cs1 Se5 Cs1 163.02(4) 2_645 .
Cs1A Se5 Cs1 5.4(7) . .
Cs2 Se5 Cs1 104.18(9) 1_455 .
Cs1A Se5 Cs1 157.4(7) 2_645 .
Se6A Se6 P2 104(2) . .
Se6A Se6 P2A 72(2) . .
P2 Se6 P2A 32.7(9) . .
Se6A Se6 Cs1A 150(2) . .
P2 Se6 Cs1A 76.1(4) . .
P2A Se6 Cs1A 100.0(10) . .
Se6A Se6 Cs1 100(2) . 4_565
P2 Se6 Cs1 101.55(13) . 4_565
P2A Se6 Cs1 114.1(9) . 4_565
Cs1A Se6 Cs1 109.3(4) . 4_565
Se6A Se6 Cs1A 95(2) . 4_565
P2 Se6 Cs1A 106.2(7) . 4_565
P2A Se6 Cs1A 116.0(9) . 4_565
Cs1A Se6 Cs1A 113.7(8) . 4_565
Cs1 Se6 Cs1A 5.9(7) 4_565 4_565
Se6A Se6 Cs1 152(2) . .
P2 Se6 Cs1 74.13(10) . .
P2A Se6 Cs1 98.7(9) . .
Cs1A Se6 Cs1 2.4(4) . .
Cs1 Se6 Cs1 108.25(13) 4_565 .
Cs1A Se6 Cs1 112.8(7) 4_565 .
Se6A Se6 Cs2 56(2) . 1_455
P2 Se6 Cs2 82.65(9) . 1_455
P2A Se6 Cs2 58.4(9) . 1_455
Cs1A Se6 Cs2 94.9(3) . 1_455
Cs1 Se6 Cs2 155.80(11) 4_565 1_455
Cs1A Se6 Cs2 151.3(7) 4_565 1_455
Cs1 Se6 Cs2 95.85(4) . 1_455
Se6 Se6A P2A 91(2) . .
Se6 Se6A P2 60.7(19) . .
P2A Se6A P2 31.6(10) . .
Se6 Se6A Sn 145(2) . 4_565
P2A Se6A Sn 83.4(14) . 4_565
P2 Se6A Sn 104.7(9) . 4_565
Se6 Se6A Cs1A 75(2) . 4_565
P2A Se6A Cs1A 115.2(14) . 4_565
P2 Se6A Cs1A 97.8(12) . 4_565
Sn Se6A Cs1A 76.0(8) 4_565 4_565
Se6 Se6A Cs1 70(2) . 4_565
P2A Se6A Cs1 111.4(13) . 4_565
P2 Se6A Cs1 92.4(9) . 4_565
Sn Se6A Cs1 79.4(5) 4_565 4_565
Cs1A Se6A Cs1 5.8(7) 4_565 4_565
Se6 Se6A Cs2 116(2) . 1_455
P2A Se6A Cs2 65.6(11) . 1_455
P2 Se6A Cs2 87.6(7) . 1_455
Sn Se6A Cs2 93.4(10) 4_565 1_455
Cs1A Se6A Cs2 169.1(14) 4_565 1_455
Cs1 Se6A Cs2 172.7(11) 4_565 1_455
Se6 Se6A Cs1A 25.3(18) . .
P2A Se6A Cs1A 86.5(15) . .
P2 Se6A Cs1A 62.2(9) . .
Sn Se6A Cs1A 165.8(9) 4_565 .
Cs1A Se6A Cs1A 99.5(12) 4_565 .
Cs1 Se6A Cs1A 95.1(9) 4_565 .
Cs2 Se6A Cs1A 91.4(6) 1_455 .
Se3 P1 Se1 114.20(12) 2_745 2_745
Se3 P1 Se2 113.88(12) 2_745 4_566
Se1 P1 Se2 109.09(12) 2_745 4_566
Se3 P1 P1 109.02(17) 2_745 3_756
Se1 P1 P1 105.97(16) 2_745 3_756
Se2 P1 P1 103.89(16) 4_566 3_756
Se3 P1 Cs2 68.77(7) 2_745 .
Se1 P1 Cs2 71.32(7) 2_745 .
Se2 P1 Cs2 81.41(8) 4_566 .
P1 P1 Cs2 174.67(17) 3_756 .
Se3 P1 Cs1 64.68(9) 2_745 2_745
Se1 P1 Cs1 58.68(11) 2_745 2_745
Se2 P1 Cs1 160.65(13) 4_566 2_745
P1 P1 Cs1 94.37(15) 3_756 2_745
Cs2 P1 Cs1 80.30(8) . 2_745
P2A P2 P2A 88(2) . 3_655
P2A P2 Se6 80.5(16) . .
P2A P2 Se6 122.0(11) 3_655 .
P2A P2 Se5 79.2(16) . .
P2A P2 Se5 119.3(11) 3_655 .
Se6 P2 Se5 113.74(13) . .
P2A P2 Se4 155.6(16) . .
P2A P2 Se4 68.1(11) 3_655 .
Se6 P2 Se4 114.16(14) . .
Se5 P2 Se4 109.53(13) . .
P2A P2 P2 53.4(16) . 3_655
P2A P2 P2 34.3(11) 3_655 3_655
Se6 P2 P2 109.45(19) . 3_655
Se5 P2 P2 106.74(18) . 3_655
Se4 P2 P2 102.36(17) . 3_655
P2A P2 Se6A 65.6(19) . .
P2A P2 Se6A 115.2(13) 3_655 .
Se6 P2 Se6A 15.3(9) . .
Se5 P2 Se6A 112.1(6) . .
Se4 P2 Se6A 126.5(8) . .
P2 P2 Se6A 96.3(9) 3_655 .
P2A P2 Cs1A 126.9(17) . .
P2A P2 Cs1A 145.3(12) 3_655 .
Se6 P2 Cs1A 69.0(7) . .
Se5 P2 Cs1A 75.2(4) . .
Se4 P2 Cs1A 77.4(6) . .
P2 P2 Cs1A 178.0(5) 3_655 .
Se6A P2 Cs1A 82.3(11) . .
P2A P2 Cs1 130.3(16) . .
P2A P2 Cs1 142.0(11) 3_655 .
Se6 P2 Cs1 73.55(13) . .
Se5 P2 Cs1 73.82(8) . .
Se4 P2 Cs1 73.88(10) . .
P2 P2 Cs1 176.0(2) 3_655 .
Se6A P2 Cs1 87.0(9) . .
Cs1A P2 Cs1 4.7(6) . .
P2 P2A P2 92(2) . 3_655
P2 P2A P2A 56.5(17) . 3_655
P2 P2A P2A 35.8(12) 3_655 3_655
P2 P2A Se6A 83(2) . .
P2 P2A Se6A 119.2(19) 3_655 .
P2A P2A Se6A 109(2) 3_655 .
P2 P2A Se4 157(2) . 3_655
P2 P2A Se4 64.8(11) 3_655 3_655
P2A P2A Se4 101(2) 3_655 3_655
Se6A P2A Se4 105.3(19) . 3_655
P2 P2A Se5 68.2(15) . .
P2 P2A Se5 119.0(17) 3_655 .
P2A P2A Se5 101(2) 3_655 .
Se6A P2A Se5 114.9(17) . .
Se4 P2A Se5 124.1(16) 3_655 .
P2 P2A Se6 66.8(15) . .
P2 P2A Se6 121.1(17) 3_655 .
P2A P2A Se6 102(2) 3_655 .
Se6A P2A Se6 16.4(11) . .
Se4 P2A Se6 121.5(16) 3_655 .
Se5 P2A Se6 103.7(14) . .
P2 P2A Cs2 128(2) . 1_455
P2 P2A Cs2 138.2(16) 3_655 1_455
P2A P2A Cs2 170(2) 3_655 1_455
Se6A P2A Cs2 80.8(12) . 1_455
Se4 P2A Cs2 74.9(9) 3_655 1_455
Se5 P2A Cs2 75.1(9) . 1_455
Se6 P2A Cs2 88.7(10) . 1_455

loop_
_geom_bond_atom_site_label_1
_geom_bond_atom_site_label_2
_geom_bond_distance
_geom_bond_site_symmetry_2
Cs1 Se6 3.608(2) 4_566
Cs1 Se1 3.617(7) .
Cs1 Se5 3.724(2) 2_655
Cs1 Se2 3.748(2) .
Cs1 Se6A 3.78(3) 4_566
Cs1 Se3 3.842(2) .
Cs1 Se6 3.844(8) .
Cs1 P2 3.856(6) .
Cs1 Se5 3.863(4) .
Cs1 Se4 3.876(2) .
Cs1 Se2 3.913(5) 4_566
Cs1 P1 4.234(5) 2_755
Cs1A Se6 3.50(5) .
Cs1A P2 3.64(3) .
Cs1A Se6 3.66(2) 4_566
Cs1A Se2 3.70(2) .
Cs1A Se5 3.73(2) .
Cs1A Se6A 3.77(3) 4_566
Cs1A Se5 3.81(2) 2_655
Cs1A Se4 3.82(2) .
Cs1A Se3 3.94(2) .
Cs1A Se1 3.94(5) .
Cs1A Se6A 4.07(6) .
Cs1A Sn 4.13(3) .
Cs2 Se3 3.6004(13) 3_765
Cs2 P2A 3.60(3) 1_655
Cs2 Se4 3.7228(13) 3_755
Cs2 Se5 3.7404(13) 1_655
Cs2 Se1 3.7541(12) .
Cs2 Se3 3.7832(13) 2_745
Cs2 Se4 3.8652(12) .
Cs2 Se1 3.8888(12) 2_745
Cs2 Se6A 3.91(3) 1_655
Cs2 P1 3.989(3) .
Cs2 Se2 4.1352(13) .
Cs2 Se6 4.2304(19) 1_655
Sn Se4 2.7639(13) 2_655
Sn Se6A 2.83(4) 4_566
Sn Se2 2.8551(13) 3_665
Sn Se1 2.9370(13) 1_455
Sn Se5 3.0412(13) 2_655
Sn Cs2 4.5409(10) 1_455
Se1 P1 2.197(3) 2_755
Se1 Sn 2.9370(12) 1_655
Se1 Cs2 3.8888(12) 2_755
Se1 Cs2 4.3169(12) 4_566
Se2 P1 2.200(3) 4_565
Se2 Sn 2.8552(13) 3_665
Se2 Cs1 3.913(5) 4_565
Se2 Cs1A 4.17(4) 4_565
Se2 Cs2 4.2577(13) 4_565
Se3 P1 2.143(3) 2_755
Se3 Cs2 3.6004(13) 3_765
Se3 Cs2 3.7832(13) 2_755
Se4 P2 2.212(3) .
Se4 P2A 2.27(4) 3_655
Se4 Sn 2.7639(13) 2_645
Se4 Cs2 3.7227(13) 3_755
Se5 P2 2.173(3) .
Se5 P2A 2.30(4) .
Se5 Sn 3.0412(13) 2_645
Se5 Cs1 3.724(2) 2_645
Se5 Cs2 3.7404(13) 1_455
Se5 Cs1A 3.81(2) 2_645
Se6 Se6A 0.65(4) .
Se6 P2 2.143(3) .
Se6 P2A 2.30(4) .
Se6 Cs1 3.608(2) 4_565
Se6 Cs1A 3.66(2) 4_565
Se6 Cs2 4.2304(19) 1_455
Se6A P2A 2.19(4) .
Se6A P2 2.38(3) .
Se6A Sn 2.83(4) 4_565
Se6A Cs1A 3.77(3) 4_565
Se6A Cs1 3.78(3) 4_565
Se6A Cs2 3.91(3) 1_455
P1 Se3 2.143(3) 2_745
P1 Se1 2.197(3) 2_745
P1 Se2 2.200(3) 4_566
P1 P1 2.244(5) 3_756
P1 Cs1 4.234(5) 2_745
P2 P2A 1.26(4) .
P2 P2A 1.79(3) 3_655
P2 P2 2.231(5) 3_655
P2A P2 1.79(3) 3_655
P2A P2A 2.15(7) 3_655
P2A Se4 2.27(4) 3_655
P2A Cs2 3.60(3) 1_455
